data_7014805
loop_
_publ_author_name
'Ballesteros-Garrido, Rafael'
'Bonnafoux, Laurence'
'Blanco, Fernando'
'Ballesteros, Rafael'
'Leroux, Fr\'ed\'eric R'
'Abarca, Bel\'en'
'Colobert, Fran\,coise'
'Alkorta, Ibon'
'Elguero, Jos\'e'

_publ_section_title
;
 [1,2,3]Triazolo[1,5-a]pyridyl phosphines reflecting the influence of
 phosphorus lone pair orientation on spectroscopic properties.
;
_journal_issue 6
_journal_name_full 'Dalton transactions (Cambridge, England : 2003)'
_journal_page_first 1387
_journal_page_last 1395
_journal_paper_doi 10.1039/c0dt01183e
_journal_volume 40
_journal_year 2011
_chemical_formula_moiety 'C24 H18 N3 P'
_chemical_formula_sum 'C24 H18 N3 P'
_chemical_formula_weight 379.38
_chemical_name_systematic
;
?
;
_space_group_IT_number 14
_symmetry_cell_setting monoclinic
_symmetry_space_group_name_Hall '-P 2ybc'
_symmetry_space_group_name_H-M 'P 1 21/c 1'
_atom_sites_solution_hydrogens geom
_atom_sites_solution_primary direct
_atom_sites_solution_secondary difmap
_audit_creation_method SHELXL-97
_cell_angle_alpha 90.00
_cell_angle_beta 105.641(2)
_cell_angle_gamma 90.00
_cell_formula_units_Z 4
_cell_length_a 6.0164(2)
_cell_length_b 28.2297(13)
_cell_length_c 11.5981(5)
_cell_measurement_reflns_used 14158
_cell_measurement_temperature 173(2)
_cell_measurement_theta_max 27.485
_cell_measurement_theta_min 0.998
_cell_volume 1896.89(14)
_computing_cell_refinement 'Denzo (Nonius B.V., 1998)'
_computing_data_collection 'Collect (Nonius B.V., 1998)'
_computing_data_reduction 'Denzo (Nonius B.V., 1998)'
_computing_molecular_graphics 'PLATON 98 (Spek, 1998)'
_computing_publication_material 'SHELXL-97 (Sheldrick, 1997)'
_computing_structure_refinement 'SHELXL-97 (Sheldrick, 1997)'
_computing_structure_solution 'SHELXS-97 (Sheldrick, 1997)'
_diffrn_ambient_temperature 173(2)
_diffrn_measured_fraction_theta_full 0.998
_diffrn_measured_fraction_theta_max 0.998
_diffrn_measurement_device_type KappaCCD
_diffrn_measurement_method 'phi and omega scans'
_diffrn_radiation_monochromator graphite
_diffrn_radiation_source 'fine-focus sealed tube'
_diffrn_radiation_type MoK\a
_diffrn_radiation_wavelength 0.71073
_diffrn_reflns_av_R_equivalents 0.0634
_diffrn_reflns_av_sigmaI/netI 0.0833
_diffrn_reflns_limit_h_max 7
_diffrn_reflns_limit_h_min -7
_diffrn_reflns_limit_k_max 36
_diffrn_reflns_limit_k_min -33
_diffrn_reflns_limit_l_max 15
_diffrn_reflns_limit_l_min -9
_diffrn_reflns_number 11043
_diffrn_reflns_theta_full 27.46
_diffrn_reflns_theta_max 27.46
_diffrn_reflns_theta_min 1.44
_exptl_absorpt_coefficient_mu 0.159
_exptl_absorpt_correction_type none
_exptl_crystal_colour 'pale yellow'
_exptl_crystal_density_diffrn 1.328
_exptl_crystal_density_method 'not measured'
_exptl_crystal_description block
_exptl_crystal_F_000 792
_exptl_crystal_size_max 0.30
_exptl_crystal_size_mid 0.12
_exptl_crystal_size_min 0.10
_refine_diff_density_max 0.688
_refine_diff_density_min -0.434
_refine_diff_density_rms 0.103
_refine_ls_extinction_method none
_refine_ls_goodness_of_fit_ref 1.140
_refine_ls_hydrogen_treatment constr
_refine_ls_matrix_type full
_refine_ls_number_parameters 253
_refine_ls_number_reflns 4333
_refine_ls_number_restraints 0
_refine_ls_restrained_S_all 1.140
_refine_ls_R_factor_all 0.1177
_refine_ls_R_factor_gt 0.0651
_refine_ls_shift/su_max 0.000
_refine_ls_shift/su_mean 0.000
_refine_ls_structure_factor_coef Fsqd
_refine_ls_weighting_details 'calc w=1/[\s^2^(Fo^2^)+(0.0875P)^2^+0.8647P] where P=(Fo^2^+2Fc^2^)/3'
_refine_ls_weighting_scheme calc
_refine_ls_wR_factor_gt 0.1647
_refine_ls_wR_factor_ref 0.2010
_reflns_number_gt 2730
_reflns_number_total 4333
_reflns_threshold_expression I>2sigma(I)
_cod_data_source_file C0DT01183E.TXT
_cod_data_source_block colo37
_cod_depositor_comments
;
The following automatic conversions were performed:
'_symmetry_cell_setting' value 'Monoclinic' changed to 'monoclinic'
according to '/home/saulius/struct/CIF-dictionaries/cif_core.dic'
dictionary named 'cif_core.dic' version 2.4.1 from 2010-06-29.

Automatic conversion script
Id: cif_fix_enum 1555 2011-01-17 13:19:09Z saulius 
;
_cod_original_sg_symbol_H-M 'P 21/c'
_cod_database_code 7014805

loop_
_symmetry_equiv_pos_as_xyz
'x, y, z'
'-x, y+1/2, -z+1/2'
'-x, -y, -z'
'x, -y-1/2, z-1/2'

loop_
_atom_site_label
_atom_site_type_symbol
_atom_site_fract_x
_atom_site_fract_y
_atom_site_fract_z
_atom_site_U_iso_or_equiv
_atom_site_adp_type
_atom_site_occupancy
_atom_site_symmetry_multiplicity
_atom_site_calc_flag
_atom_site_refinement_flags
_atom_site_disorder_assembly
_atom_site_disorder_group
P1 P 0.64321(14) -0.05760(3) 0.69096(8) 0.0313(3) Uani 1 1 d . . .
N1 N 0.5721(4) -0.17367(9) 0.4432(2) 0.0293(6) Uani 1 1 d . . .
N2 N 0.6147(4) -0.13901(9) 0.5239(2) 0.0303(6) Uani 1 1 d . . .
N3 N 0.4129(4) -0.11505(9) 0.5080(2) 0.0257(6) Uani 1 1 d . . .
C1 C 0.3486(5) -0.17256(11) 0.3786(3) 0.0256(7) Uani 1 1 d . . .
C2 C 0.2409(5) -0.13474(11) 0.4174(3) 0.0257(7) Uani 1 1 d . . .
C3 C 0.0203(5) -0.11307(11) 0.3868(3) 0.0296(7) Uani 1 1 d . . .
H3 H -0.1024 -0.1256 0.3246 0.036 Uiso 1 1 calc R . .
C4 C -0.0111(5) -0.07393(12) 0.4489(3) 0.0318(7) Uani 1 1 d . . .
H4 H -0.1568 -0.0585 0.4284 0.038 Uiso 1 1 calc R . .
C5 C 0.1709(5) -0.05562(11) 0.5441(3) 0.0313(7) Uani 1 1 d . . .
H5 H 0.1424 -0.0286 0.5868 0.038 Uiso 1 1 calc R . .
C6 C 0.3841(5) -0.07574(11) 0.5753(3) 0.0281(7) Uani 1 1 d . . .
C7 C 0.2514(5) -0.20873(10) 0.2877(3) 0.0265(7) Uani 1 1 d . . .
C8 C 0.0434(5) -0.23153(12) 0.2864(3) 0.0307(7) Uani 1 1 d . . .
H8 H -0.0407 -0.2222 0.3412 0.037 Uiso 1 1 calc R . .
C9 C -0.0398(5) -0.26773(12) 0.2051(3) 0.0328(7) Uani 1 1 d . . .
H9 H -0.1799 -0.2833 0.2050 0.039 Uiso 1 1 calc R . .
C10 C 0.0808(6) -0.28132(12) 0.1241(3) 0.0344(8) Uani 1 1 d . . .
H10 H 0.0239 -0.3061 0.0686 0.041 Uiso 1 1 calc R . .
C11 C 0.2844(6) -0.25843(12) 0.1247(3) 0.0362(8) Uani 1 1 d . . .
H11 H 0.3662 -0.2675 0.0686 0.043 Uiso 1 1 calc R . .
C12 C 0.3709(5) -0.22252(11) 0.2060(3) 0.0307(7) Uani 1 1 d . . .
H12 H 0.5117 -0.2073 0.2059 0.037 Uiso 1 1 calc R . .
C13 C 0.6642(5) -0.10648(11) 0.7987(3) 0.0308(7) Uani 1 1 d . . .
C14 C 0.4807(6) -0.13529(12) 0.8045(3) 0.0354(8) Uani 1 1 d . . .
H14 H 0.3320 -0.1295 0.7523 0.043 Uiso 1 1 calc R . .
C15 C 0.5116(7) -0.17237(12) 0.8853(3) 0.0414(9) Uani 1 1 d . . .
H15 H 0.3842 -0.1918 0.8882 0.050 Uiso 1 1 calc R . .
C16 C 0.7249(7) -0.18113(14) 0.9613(3) 0.0477(10) Uani 1 1 d . . .
H16 H 0.7459 -0.2068 1.0161 0.057 Uiso 1 1 calc R . .
C17 C 0.9092(7) -0.15262(15) 0.9581(4) 0.0525(11) Uani 1 1 d . . .
H17 H 1.0565 -0.1584 1.0118 0.063 Uiso 1 1 calc R . .
C18 C 0.8805(6) -0.11542(14) 0.8766(3) 0.0411(9) Uani 1 1 d . . .
H18 H 1.0085 -0.0961 0.8742 0.049 Uiso 1 1 calc R . .
C19 C 0.5286(5) -0.00896(11) 0.7624(3) 0.0308(7) Uani 1 1 d . . .
C20 C 0.3595(6) -0.01362(13) 0.8239(3) 0.0413(9) Uani 1 1 d . . .
H20 H 0.2895 -0.0436 0.8270 0.050 Uiso 1 1 calc R . .
C21 C 0.2930(7) 0.02466(14) 0.8801(3) 0.0469(9) Uani 1 1 d . . .
H21 H 0.1754 0.0209 0.9201 0.056 Uiso 1 1 calc R . .
C22 C 0.3946(7) 0.06829(14) 0.8792(3) 0.0469(10) Uani 1 1 d . . .
H22 H 0.3496 0.0943 0.9196 0.056 Uiso 1 1 calc R . .
C23 C 0.5619(7) 0.07396(13) 0.8194(3) 0.0473(10) Uani 1 1 d . . .
H23 H 0.6313 0.1041 0.8175 0.057 Uiso 1 1 calc R . .
C24 C 0.6294(6) 0.03537(12) 0.7616(3) 0.0384(8) Uani 1 1 d . . .
H24 H 0.7458 0.0394 0.7210 0.046 Uiso 1 1 calc R . .

loop_
_atom_site_aniso_label
_atom_site_aniso_U_11
_atom_site_aniso_U_22
_atom_site_aniso_U_33
_atom_site_aniso_U_23
_atom_site_aniso_U_13
_atom_site_aniso_U_12
P1 0.0311(4) 0.0290(5) 0.0337(5) -0.0037(4) 0.0086(3) -0.0042(4)
N1 0.0284(13) 0.0287(14) 0.0304(14) -0.0018(12) 0.0069(11) -0.0002(11)
N2 0.0259(13) 0.0318(15) 0.0341(15) -0.0031(12) 0.0094(11) 0.0020(12)
N3 0.0265(13) 0.0242(13) 0.0265(14) -0.0014(11) 0.0076(10) 0.0004(11)
C1 0.0258(15) 0.0274(16) 0.0246(16) 0.0039(13) 0.0087(12) 0.0024(13)
C2 0.0265(15) 0.0252(16) 0.0256(15) 0.0012(13) 0.0075(12) -0.0010(13)
C3 0.0273(16) 0.0300(17) 0.0299(17) 0.0014(14) 0.0050(13) -0.0026(14)
C4 0.0286(16) 0.0287(17) 0.0386(19) 0.0036(14) 0.0101(14) 0.0052(14)
C5 0.0330(17) 0.0248(16) 0.0371(19) -0.0015(14) 0.0112(14) 0.0008(14)
C6 0.0357(17) 0.0229(16) 0.0278(17) -0.0018(13) 0.0120(13) -0.0024(14)
C7 0.0276(16) 0.0241(16) 0.0264(16) 0.0025(12) 0.0051(12) 0.0045(13)
C8 0.0282(16) 0.0337(18) 0.0294(17) 0.0010(14) 0.0066(13) 0.0026(14)
C9 0.0268(16) 0.0346(18) 0.0335(18) -0.0020(15) 0.0022(13) -0.0006(14)
C10 0.0354(18) 0.0340(19) 0.0273(18) -0.0053(14) -0.0029(13) 0.0033(15)
C11 0.0385(19) 0.040(2) 0.0302(18) -0.0054(15) 0.0098(14) 0.0077(16)
C12 0.0278(16) 0.0325(18) 0.0311(18) -0.0004(14) 0.0065(13) 0.0030(14)
C13 0.0326(17) 0.0281(17) 0.0308(18) -0.0051(14) 0.0068(13) -0.0002(14)
C14 0.0366(18) 0.0340(19) 0.0331(19) -0.0027(15) 0.0048(14) -0.0023(15)
C15 0.058(2) 0.0296(19) 0.037(2) -0.0025(15) 0.0125(17) -0.0036(17)
C16 0.070(3) 0.038(2) 0.036(2) 0.0056(16) 0.0155(19) 0.016(2)
C17 0.047(2) 0.062(3) 0.045(2) 0.004(2) 0.0056(17) 0.022(2)
C18 0.0318(18) 0.048(2) 0.042(2) -0.0012(17) 0.0073(15) 0.0025(17)
C19 0.0331(17) 0.0283(17) 0.0298(17) -0.0013(14) 0.0066(13) -0.0006(14)
C20 0.044(2) 0.0350(19) 0.048(2) -0.0083(17) 0.0185(17) -0.0066(17)
C21 0.049(2) 0.051(2) 0.042(2) -0.0058(18) 0.0144(17) 0.0053(19)
C22 0.063(2) 0.037(2) 0.036(2) -0.0066(16) 0.0041(18) 0.0104(19)
C23 0.065(3) 0.0285(19) 0.046(2) -0.0027(17) 0.0094(19) -0.0033(18)
C24 0.046(2) 0.0298(19) 0.039(2) -0.0003(15) 0.0096(16) -0.0066(16)

loop_
_atom_type_symbol
_atom_type_description
_atom_type_scat_dispersion_real
_atom_type_scat_dispersion_imag
_atom_type_scat_source
C C 0.0033 0.0016 'International Tables Vol C Tables 4.2.6.8 and 6.1.1.4'
H H 0.0000 0.0000 'International Tables Vol C Tables 4.2.6.8 and 6.1.1.4'
N N 0.0061 0.0033 'International Tables Vol C Tables 4.2.6.8 and 6.1.1.4'
P P 0.1023 0.0942 'International Tables Vol C Tables 4.2.6.8 and 6.1.1.4'

loop_
_geom_angle_atom_site_label_1
_geom_angle_atom_site_label_2
_geom_angle_atom_site_label_3
_geom_angle
_geom_angle_site_symmetry_1
_geom_angle_site_symmetry_3
_geom_angle_publ_flag
C19 P1 C6 101.00(14) . . ?
C19 P1 C13 102.68(15) . . ?
C6 P1 C13 100.13(14) . . ?
N2 N1 C1 110.3(2) . . ?
N1 N2 N3 106.0(2) . . ?
N2 N3 C2 111.3(2) . . ?
N2 N3 C6 124.2(2) . . ?
C2 N3 C6 124.6(3) . . ?
N1 C1 C2 108.7(3) . . ?
N1 C1 C7 121.7(3) . . ?
C2 C1 C7 129.5(3) . . ?
N3 C2 C1 103.7(2) . . ?
N3 C2 C3 118.5(3) . . ?
C1 C2 C3 137.8(3) . . ?
C4 C3 C2 118.2(3) . . ?
C4 C3 H3 120.9 . . ?
C2 C3 H3 120.9 . . ?
C3 C4 C5 121.2(3) . . ?
C3 C4 H4 119.4 . . ?
C5 C4 H4 119.4 . . ?
C6 C5 C4 121.8(3) . . ?
C6 C5 H5 119.1 . . ?
C4 C5 H5 119.1 . . ?
C5 C6 N3 115.7(3) . . ?
C5 C6 P1 129.3(2) . . ?
N3 C6 P1 115.0(2) . . ?
C12 C7 C8 119.2(3) . . ?
C12 C7 C1 120.3(3) . . ?
C8 C7 C1 120.5(3) . . ?
C9 C8 C7 120.1(3) . . ?
C9 C8 H8 120.0 . . ?
C7 C8 H8 120.0 . . ?
C10 C9 C8 120.3(3) . . ?
C10 C9 H9 119.8 . . ?
C8 C9 H9 119.8 . . ?
C11 C10 C9 119.4(3) . . ?
C11 C10 H10 120.3 . . ?
C9 C10 H10 120.3 . . ?
C10 C11 C12 120.9(3) . . ?
C10 C11 H11 119.5 . . ?
C12 C11 H11 119.5 . . ?
C11 C12 C7 120.0(3) . . ?
C11 C12 H12 120.0 . . ?
C7 C12 H12 120.0 . . ?
C14 C13 C18 118.6(3) . . ?
C14 C13 P1 124.2(2) . . ?
C18 C13 P1 117.2(3) . . ?
C15 C14 C13 120.9(3) . . ?
C15 C14 H14 119.6 . . ?
C13 C14 H14 119.6 . . ?
C16 C15 C14 120.2(4) . . ?
C16 C15 H15 119.9 . . ?
C14 C15 H15 119.9 . . ?
C15 C16 C17 119.9(4) . . ?
C15 C16 H16 120.0 . . ?
C17 C16 H16 120.0 . . ?
C16 C17 C18 120.4(3) . . ?
C16 C17 H17 119.8 . . ?
C18 C17 H17 119.8 . . ?
C17 C18 C13 120.0(3) . . ?
C17 C18 H18 120.0 . . ?
C13 C18 H18 120.0 . . ?
C24 C19 C20 117.8(3) . . ?
C24 C19 P1 116.9(3) . . ?
C20 C19 P1 125.1(3) . . ?
C21 C20 C19 120.8(3) . . ?
C21 C20 H20 119.6 . . ?
C19 C20 H20 119.6 . . ?
C20 C21 C22 120.8(4) . . ?
C20 C21 H21 119.6 . . ?
C22 C21 H21 119.6 . . ?
C21 C22 C23 119.7(4) . . ?
C21 C22 H22 120.2 . . ?
C23 C22 H22 120.2 . . ?
C22 C23 C24 119.9(3) . . ?
C22 C23 H23 120.1 . . ?
C24 C23 H23 120.1 . . ?
C19 C24 C23 121.0(3) . . ?
C19 C24 H24 119.5 . . ?
C23 C24 H24 119.5 . . ?

loop_
_geom_bond_atom_site_label_1
_geom_bond_atom_site_label_2
_geom_bond_distance
_geom_bond_site_symmetry_2
_geom_bond_publ_flag
P1 C19 1.832(3) . ?
P1 C6 1.834(3) . ?
P1 C13 1.843(3) . ?
N1 N2 1.330(4) . ?
N1 C1 1.352(4) . ?
N2 N3 1.358(3) . ?
N3 C2 1.378(4) . ?
N3 C6 1.394(4) . ?
C1 C2 1.385(4) . ?
C1 C7 1.471(4) . ?
C2 C3 1.417(4) . ?
C3 C4 1.359(4) . ?
C3 H3 0.9500 . ?
C4 C5 1.426(5) . ?
C4 H4 0.9500 . ?
C5 C6 1.360(4) . ?
C5 H5 0.9500 . ?
C7 C12 1.391(4) . ?
C7 C8 1.404(4) . ?
C8 C9 1.389(5) . ?
C8 H8 0.9500 . ?
C9 C10 1.387(5) . ?
C9 H9 0.9500 . ?
C10 C11 1.384(5) . ?
C10 H10 0.9500 . ?
C11 C12 1.387(5) . ?
C11 H11 0.9500 . ?
C12 H12 0.9500 . ?
C13 C14 1.387(5) . ?
C13 C18 1.393(5) . ?
C14 C15 1.384(5) . ?
C14 H14 0.9500 . ?
C15 C16 1.369(5) . ?
C15 H15 0.9500 . ?
C16 C17 1.378(6) . ?
C16 H16 0.9500 . ?
C17 C18 1.392(5) . ?
C17 H17 0.9500 . ?
C18 H18 0.9500 . ?
C19 C24 1.392(4) . ?
C19 C20 1.398(5) . ?
C20 C21 1.376(5) . ?
C20 H20 0.9500 . ?
C21 C22 1.377(5) . ?
C21 H21 0.9500 . ?
C22 C23 1.377(6) . ?
C22 H22 0.9500 . ?
C23 C24 1.396(5) . ?
C23 H23 0.9500 . ?
C24 H24 0.9500 . ?

loop_
_geom_torsion_atom_site_label_1
_geom_torsion_atom_site_label_2
_geom_torsion_atom_site_label_3
_geom_torsion_atom_site_label_4
_geom_torsion
_geom_torsion_site_symmetry_1
_geom_torsion_site_symmetry_2
_geom_torsion_site_symmetry_3
_geom_torsion_site_symmetry_4
_geom_torsion_publ_flag
C1 N1 N2 N3 -1.0(3) . . . . ?
N1 N2 N3 C2 0.4(3) . . . . ?
N1 N2 N3 C6 -179.9(3) . . . . ?
N2 N1 C1 C2 1.2(3) . . . . ?
N2 N1 C1 C7 -176.4(3) . . . . ?
N2 N3 C2 C1 0.3(3) . . . . ?
C6 N3 C2 C1 -179.4(3) . . . . ?
N2 N3 C2 C3 -178.2(3) . . . . ?
C6 N3 C2 C3 2.1(4) . . . . ?
N1 C1 C2 N3 -0.9(3) . . . . ?
C7 C1 C2 N3 176.4(3) . . . . ?
N1 C1 C2 C3 177.1(4) . . . . ?
C7 C1 C2 C3 -5.5(6) . . . . ?
N3 C2 C3 C4 -0.2(4) . . . . ?
C1 C2 C3 C4 -178.1(3) . . . . ?
C2 C3 C4 C5 -1.4(5) . . . . ?
C3 C4 C5 C6 1.4(5) . . . . ?
C4 C5 C6 N3 0.4(5) . . . . ?
C4 C5 C6 P1 178.4(2) . . . . ?
N2 N3 C6 C5 178.2(3) . . . . ?
C2 N3 C6 C5 -2.1(4) . . . . ?
N2 N3 C6 P1 -0.1(4) . . . . ?
C2 N3 C6 P1 179.6(2) . . . . ?
C19 P1 C6 C5 5.5(3) . . . . ?
C13 P1 C6 C5 110.7(3) . . . . ?
C19 P1 C6 N3 -176.5(2) . . . . ?
C13 P1 C6 N3 -71.3(2) . . . . ?
N1 C1 C7 C12 -45.7(4) . . . . ?
C2 C1 C7 C12 137.2(3) . . . . ?
N1 C1 C7 C8 130.9(3) . . . . ?
C2 C1 C7 C8 -46.2(5) . . . . ?
C12 C7 C8 C9 0.7(5) . . . . ?
C1 C7 C8 C9 -175.9(3) . . . . ?
C7 C8 C9 C10 -0.6(5) . . . . ?
C8 C9 C10 C11 -0.1(5) . . . . ?
C9 C10 C11 C12 0.7(5) . . . . ?
C10 C11 C12 C7 -0.6(5) . . . . ?
C8 C7 C12 C11 -0.1(5) . . . . ?
C1 C7 C12 C11 176.5(3) . . . . ?
C19 P1 C13 C14 82.4(3) . . . . ?
C6 P1 C13 C14 -21.4(3) . . . . ?
C19 P1 C13 C18 -99.4(3) . . . . ?
C6 P1 C13 C18 156.8(3) . . . . ?
C18 C13 C14 C15 -0.4(5) . . . . ?
P1 C13 C14 C15 177.8(3) . . . . ?
C13 C14 C15 C16 0.1(5) . . . . ?
C14 C15 C16 C17 0.7(6) . . . . ?
C15 C16 C17 C18 -1.1(6) . . . . ?
C16 C17 C18 C13 0.8(6) . . . . ?
C14 C13 C18 C17 0.0(5) . . . . ?
P1 C13 C18 C17 -178.4(3) . . . . ?
C6 P1 C19 C24 -120.6(3) . . . . ?
C13 P1 C19 C24 136.3(3) . . . . ?
C6 P1 C19 C20 63.7(3) . . . . ?
C13 P1 C19 C20 -39.4(3) . . . . ?
C24 C19 C20 C21 0.9(5) . . . . ?
P1 C19 C20 C21 176.6(3) . . . . ?
C19 C20 C21 C22 -1.3(6) . . . . ?
C20 C21 C22 C23 1.2(6) . . . . ?
C21 C22 C23 C24 -0.8(6) . . . . ?
C20 C19 C24 C23 -0.6(5) . . . . ?
P1 C19 C24 C23 -176.6(3) . . . . ?
C22 C23 C24 C19 0.5(6) . . . . ?

loop_
_cod_related_entry_id
_cod_related_entry_database
_cod_related_entry_code
1 ChemSpider 26945406
